data_4109268
loop_
_publ_author_name
'Prema G. Vasudev'
'Kuppanna Ananda'
'Sunanda Chatterjee'
'Subrayashastry Aravinda'
'Narayanaswamy Shamala'
'Padmanabhan Balaram'

_publ_section_title
;
 Hybrid Peptide Design. Hydrogen Bonded Conformations in Peptides
 Containing the Stereochemically Constrained \g-Amino Acid Residue,
 Gabapentin
;
_journal_name_full 'Journal of the American Chemical Society'
_journal_page_first 4039
_journal_page_last 4048
_journal_paper_doi 10.1021/ja068910p
_journal_volume 129
_journal_year 2007
_chemical_formula_moiety 'C28 H44 N4 O5 + H2O'
_chemical_formula_sum 'C28 H46 N4 O6'
_chemical_formula_weight 534.69
_chemical_name_common Boc-Aib-Gpn-betaPhg-NHMe
_chemical_name_systematic
; 
 ? 
;
_space_group_IT_number 19
_symmetry_cell_setting orthorhombic
_symmetry_space_group_name_Hall 'P 2ac 2ab'
_symmetry_space_group_name_H-M 'P 21 21 21'
_atom_sites_solution_hydrogens geom
_atom_sites_solution_primary direct
_atom_sites_solution_secondary difmap
_audit_creation_method SHELXL-97
_cell_angle_alpha 90.00
_cell_angle_beta 90.00
_cell_angle_gamma 90.00
_cell_formula_units_Z 4
_cell_length_a 9.3516(8)
_cell_length_b 13.5541(12)
_cell_length_c 24.864(2)
_cell_measurement_temperature 293(2)
_cell_volume 3151.6(5)
_computing_data_collection SMART
_computing_data_reduction SAINT
_computing_structure_refinement 'SHELXL-97 (Sheldrick, 1997)'
_computing_structure_solution 'SHELXS-97 (Sheldrick, 1990)'
_diffrn_ambient_temperature 293(2)
_diffrn_measured_fraction_theta_full 0.939
_diffrn_measured_fraction_theta_max 0.939
_diffrn_measurement_device_type 'BRUKER AXS SMART APEX CCD with Mo source'
_diffrn_measurement_method 'omega scan'
_diffrn_radiation_monochromator graphite
_diffrn_radiation_source 'fine-focus sealed tube'
_diffrn_radiation_type MoK\a
_diffrn_radiation_wavelength 0.71073
_diffrn_reflns_av_R_equivalents 0.0258
_diffrn_reflns_av_sigmaI/netI 0.0176
_diffrn_reflns_limit_h_max 11
_diffrn_reflns_limit_h_min -11
_diffrn_reflns_limit_k_max 17
_diffrn_reflns_limit_k_min -16
_diffrn_reflns_limit_l_max 29
_diffrn_reflns_limit_l_min -29
_diffrn_reflns_number 24295
_diffrn_reflns_theta_full 27.04
_diffrn_reflns_theta_max 27.04
_diffrn_reflns_theta_min 1.71
_exptl_absorpt_coefficient_mu 0.079
_exptl_absorpt_correction_type none
_exptl_crystal_colour Colourless
_exptl_crystal_density_diffrn 1.127
_exptl_crystal_description Rectangular
_exptl_crystal_F_000 1160
_exptl_crystal_size_max 0.40
_exptl_crystal_size_mid 0.20
_exptl_crystal_size_min 0.14
_refine_diff_density_max 0.338
_refine_diff_density_min -0.166
_refine_diff_density_rms 0.038
_refine_ls_abs_structure_details 'Flack H D (1983), Acta Cryst. A39, 876-881'
_refine_ls_abs_structure_Flack -10(10)
_refine_ls_extinction_method none
_refine_ls_goodness_of_fit_ref 1.113
_refine_ls_hydrogen_treatment mixed
_refine_ls_matrix_type full
_refine_ls_number_parameters 367
_refine_ls_number_reflns 3632
_refine_ls_number_restraints 0
_refine_ls_restrained_S_all 1.113
_refine_ls_R_factor_all 0.0598
_refine_ls_R_factor_gt 0.0510
_refine_ls_shift/su_max 0.001
_refine_ls_shift/su_mean 0.000
_refine_ls_structure_factor_coef Fsqd
_refine_ls_weighting_details 'calc w=1/[\s^2^(Fo^2^)+(0.0793P)^2^+0.3231P] where P=(Fo^2^+2Fc^2^)/3'
_refine_ls_weighting_scheme calc
_refine_ls_wR_factor_gt 0.1293
_refine_ls_wR_factor_ref 0.1355
_reflns_number_gt 3151
_reflns_number_total 3632
_reflns_threshold_expression >2sigma(I)
_cod_data_source_file ja068910psi20061213_093910.cif
_cod_data_source_block ugpbf
_cod_database_code 4109268

loop_
_symmetry_equiv_pos_as_xyz
'x, y, z'
'-x+1/2, -y, z+1/2'
'-x, y+1/2, -z+1/2'
'x+1/2, -y+1/2, -z'

loop_
_atom_site_label
_atom_site_type_symbol
_atom_site_fract_x
_atom_site_fract_y
_atom_site_fract_z
_atom_site_U_iso_or_equiv
_atom_site_adp_type
_atom_site_occupancy
_atom_site_symmetry_multiplicity
_atom_site_calc_flag
_atom_site_refinement_flags
H2G3 H -0.183(3) 0.062(2) 0.0332(13) 0.052(8) Uiso 1 1 d .
H2G4 H -0.075(4) 0.068(2) 0.0806(13) 0.058(9) Uiso 1 1 d .
H3D1 H 0.085(4) -0.525(3) 0.0248(15) 0.079(12) Uiso 1 1 d .
H2N H 0.060(3) -0.175(2) 0.2114(10) 0.034(7) Uiso 1 1 d .
H1W H 0.112(5) -0.329(3) 0.1812(17) 0.085(14) Uiso 1 1 d .
H2W H 0.061(6) -0.379(5) 0.229(2) 0.14(2) Uiso 1 1 d .
C1 C -0.3559(5) -0.2769(3) 0.28482(16) 0.0859(11) Uani 1 1 d .
H1A H -0.3029 -0.3202 0.2617 0.129 Uiso 1 1 calc R
H1B H -0.3470 -0.2102 0.2722 0.129 Uiso 1 1 calc R
H1C H -0.4548 -0.2957 0.2847 0.129 Uiso 1 1 calc R
C2 C -0.3015(4) -0.3897(3) 0.3613(2) 0.0878(12) Uani 1 1 d .
H2A H -0.2641 -0.3927 0.3972 0.132 Uiso 1 1 calc R
H2B H -0.2445 -0.4304 0.3381 0.132 Uiso 1 1 calc R
H2C H -0.3984 -0.4131 0.3612 0.132 Uiso 1 1 calc R
C3 C -0.3763(5) -0.2162(3) 0.37997(17) 0.0884(12) Uani 1 1 d .
H3A H -0.3356 -0.2223 0.4153 0.133 Uiso 1 1 calc R
H3C H -0.4755 -0.2344 0.3811 0.133 Uiso 1 1 calc R
H3D H -0.3676 -0.1492 0.3679 0.133 Uiso 1 1 calc R
C4 C -0.2975(4) -0.2839(3) 0.34145(14) 0.0656(8) Uani 1 1 d .
O O -0.1434(3) -0.26223(16) 0.34110(10) 0.0675(6) Uani 1 1 d .
C0' C -0.0959(4) -0.1746(2) 0.32295(12) 0.0579(7) Uani 1 1 d .
O0 O -0.1676(3) -0.10129(18) 0.31530(11) 0.0767(7) Uani 1 1 d .
N1 N 0.0466(3) -0.18011(18) 0.31421(9) 0.0552(6) Uani 1 1 d .
H1 H 0.0892 -0.2357 0.3188 0.066 Uiso 1 1 calc R
C1A C 0.1307(3) -0.0946(2) 0.29721(12) 0.0555(7) Uani 1 1 d .
C1' C 0.0705(3) -0.05107(19) 0.24464(11) 0.0474(6) Uani 1 1 d .
O1 O 0.0593(3) 0.03825(14) 0.23892(8) 0.0634(6) Uani 1 1 d .
C1B1 C 0.1330(5) -0.0160(3) 0.34115(13) 0.0833(11) Uani 1 1 d .
H1B1 H 0.0373 0.0064 0.3479 0.125 Uiso 1 1 calc R
H1B2 H 0.1907 0.0387 0.3297 0.125 Uiso 1 1 calc R
H1B3 H 0.1724 -0.0435 0.3735 0.125 Uiso 1 1 calc R
C1B2 C 0.2823(4) -0.1312(3) 0.28586(17) 0.0782(10) Uani 1 1 d .
H1B4 H 0.3223 -0.1587 0.3181 0.117 Uiso 1 1 calc R
H1B5 H 0.3404 -0.0770 0.2740 0.117 Uiso 1 1 calc R
H1B6 H 0.2795 -0.1809 0.2584 0.117 Uiso 1 1 calc R
N2 N 0.0417(3) -0.11492(17) 0.20574(9) 0.0472(5) Uani 1 1 d .
C2G C 0.0072(3) -0.08435(19) 0.15089(10) 0.0443(6) Uani 1 1 d .
H2G1 H 0.0729 -0.1167 0.1264 0.053 Uiso 1 1 calc R
H2G2 H 0.0230 -0.0138 0.1479 0.053 Uiso 1 1 calc R
C2B C -0.1464(3) -0.10710(18) 0.13279(9) 0.0411(5) Uani 1 1 d .
C2A C -0.1765(3) -0.21921(18) 0.13406(10) 0.0427(5) Uani 1 1 d .
H2A1 H -0.1576 -0.2435 0.1701 0.051 Uiso 1 1 calc R
H2A2 H -0.2771 -0.2298 0.1266 0.051 Uiso 1 1 calc R
C2' C -0.0895(3) -0.27919(17) 0.09460(10) 0.0389(5) Uani 1 1 d .
O2 O 0.0386(2) -0.29544(15) 0.10186(7) 0.0534(5) Uani 1 1 d .
C2B1 C -0.2559(3) -0.0561(2) 0.16964(11) 0.0507(7) Uani 1 1 d .
H2B1 H -0.3508 -0.0798 0.1607 0.061 Uiso 1 1 calc R
H2B2 H -0.2364 -0.0745 0.2066 0.061 Uiso 1 1 calc R
C2G1 C -0.2543(4) 0.0561(2) 0.16516(13) 0.0655(9) Uani 1 1 d .
H2G5 H -0.3294 0.0835 0.1875 0.079 Uiso 1 1 calc R
H2G6 H -0.1635 0.0811 0.1782 0.079 Uiso 1 1 calc R
C2D C -0.2761(4) 0.0893(3) 0.10736(14) 0.0741(10) Uani 1 1 d .
H2D1 H -0.2699 0.1607 0.1055 0.089 Uiso 1 1 calc R
H2D2 H -0.3708 0.0700 0.0954 0.089 Uiso 1 1 calc R
C2G2 C -0.1641(5) 0.0438(2) 0.07048(13) 0.0629(8) Uani 1 1 d .
C2B2 C -0.1651(3) -0.0683(2) 0.07474(10) 0.0503(6) Uani 1 1 d .
H2B3 H -0.0886 -0.0946 0.0526 0.060 Uiso 1 1 calc R
H2B4 H -0.2548 -0.0929 0.0605 0.060 Uiso 1 1 calc R
N3 N -0.1592(2) -0.31163(15) 0.05140(8) 0.0423(5) Uani 1 1 d .
H3 H -0.2487 -0.2979 0.0487 0.051 Uiso 1 1 calc R
C3B C -0.0932(3) -0.36890(18) 0.00851(10) 0.0429(5) Uani 1 1 d .
H3B H 0.0106 -0.3605 0.0111 0.051 Uiso 1 1 calc R
C3A C -0.1416(3) -0.3276(2) -0.04550(10) 0.0499(6) Uani 1 1 d .
H3A1 H -0.1098 -0.3712 -0.0740 0.060 Uiso 1 1 calc R
H3A2 H -0.2452 -0.3253 -0.0464 0.060 Uiso 1 1 calc R
C3' C -0.0827(3) -0.2251(2) -0.05532(12) 0.0500(6) Uani 1 1 d .
O3 O 0.0401(2) -0.20415(18) -0.04346(10) 0.0706(6) Uani 1 1 d .
C3G C -0.1262(3) -0.4777(2) 0.01399(10) 0.0498(7) Uani 1 1 d .
C3D1 C -0.0164(5) -0.5454(3) 0.01969(15) 0.0771(11) Uani 1 1 d .
C3E1 C -0.0478(8) -0.6444(3) 0.02530(19) 0.1063(18) Uani 1 1 d .
H3E1 H 0.0264 -0.6894 0.0295 0.128 Uiso 1 1 calc R
C3Z C -0.1856(9) -0.6773(3) 0.02488(17) 0.1086(19) Uani 1 1 d .
H3Z H -0.2050 -0.7443 0.0286 0.130 Uiso 1 1 calc R
C3E2 C -0.2952(6) -0.6113(3) 0.01898(16) 0.0911(14) Uani 1 1 d .
H3E2 H -0.3892 -0.6336 0.0187 0.109 Uiso 1 1 calc R
C3D2 C -0.2668(4) -0.5115(2) 0.01346(14) 0.0662(8) Uani 1 1 d .
H3D2 H -0.3417 -0.4670 0.0094 0.079 Uiso 1 1 calc R
N0M N -0.1725(3) -0.1608(2) -0.07705(12) 0.0698(8) Uani 1 1 d .
H0M H -0.2599 -0.1784 -0.0821 0.084 Uiso 1 1 calc R
C0M C -0.1294(5) -0.0619(3) -0.0927(2) 0.1048(16) Uani 1 1 d .
H0M1 H -0.2098 -0.0276 -0.1077 0.157 Uiso 1 1 calc R
H0M2 H -0.0545 -0.0659 -0.1190 0.157 Uiso 1 1 calc R
H0M3 H -0.0952 -0.0269 -0.0617 0.157 Uiso 1 1 calc R
O1W O 0.1231(4) -0.32496(18) 0.21166(13) 0.0823(8) Uani 1 1 d .

loop_
_atom_site_aniso_label
_atom_site_aniso_U_11
_atom_site_aniso_U_22
_atom_site_aniso_U_33
_atom_site_aniso_U_23
_atom_site_aniso_U_13
_atom_site_aniso_U_12
C1 0.076(2) 0.099(3) 0.082(2) 0.015(2) 0.000(2) -0.003(2)
C2 0.070(2) 0.073(2) 0.120(3) 0.027(2) 0.028(2) 0.0097(18)
C3 0.090(3) 0.085(2) 0.090(3) 0.005(2) 0.031(2) 0.016(2)
C4 0.0574(18) 0.0655(19) 0.074(2) 0.0145(16) 0.0158(16) 0.0118(15)
O 0.0616(13) 0.0586(12) 0.0823(15) 0.0192(11) 0.0096(12) 0.0090(10)
C0' 0.0683(19) 0.0528(16) 0.0525(16) 0.0093(13) 0.0063(14) 0.0089(15)
O0 0.0771(15) 0.0590(13) 0.0941(17) 0.0188(12) 0.0173(14) 0.0197(12)
N1 0.0609(15) 0.0488(13) 0.0560(13) 0.0095(11) -0.0021(12) 0.0071(11)
C1A 0.0604(17) 0.0555(16) 0.0507(15) -0.0007(13) -0.0111(13) -0.0039(14)
C1' 0.0516(15) 0.0434(14) 0.0472(14) -0.0017(11) -0.0019(12) -0.0078(11)
O1 0.0939(17) 0.0436(10) 0.0529(11) -0.0033(8) -0.0062(11) -0.0077(10)
C1B1 0.128(3) 0.071(2) 0.0514(17) -0.0069(16) -0.024(2) -0.007(2)
C1B2 0.056(2) 0.089(3) 0.089(3) 0.007(2) -0.0181(18) -0.0043(18)
N2 0.0559(13) 0.0383(11) 0.0473(12) -0.0010(10) -0.0084(10) 0.0000(10)
C2G 0.0475(14) 0.0436(13) 0.0419(13) -0.0015(10) 0.0047(11) -0.0039(11)
C2B 0.0452(13) 0.0408(12) 0.0372(12) -0.0027(10) 0.0031(11) 0.0018(11)
C2A 0.0416(13) 0.0454(13) 0.0410(12) 0.0000(10) 0.0035(10) -0.0049(11)
C2' 0.0382(13) 0.0350(11) 0.0436(13) 0.0012(10) -0.0012(10) -0.0023(10)
O2 0.0407(10) 0.0665(12) 0.0528(11) -0.0070(9) -0.0053(8) 0.0064(9)
C2B1 0.0498(15) 0.0567(16) 0.0457(14) -0.0056(12) 0.0020(12) 0.0052(12)
C2G1 0.078(2) 0.0537(17) 0.0644(19) -0.0111(14) 0.0028(16) 0.0205(16)
C2D 0.093(3) 0.0550(18) 0.075(2) 0.0042(16) -0.0044(19) 0.0254(18)
C2G2 0.082(2) 0.0562(17) 0.0510(18) 0.0087(13) -0.0046(16) 0.0066(17)
C2B2 0.0569(16) 0.0518(15) 0.0423(14) -0.0008(11) 0.0005(12) 0.0010(13)
N3 0.0338(10) 0.0421(11) 0.0510(12) -0.0069(9) -0.0017(9) 0.0035(9)
C3B 0.0393(12) 0.0465(13) 0.0429(13) -0.0053(11) 0.0001(10) 0.0030(11)
C3A 0.0505(15) 0.0542(15) 0.0451(14) -0.0019(12) -0.0022(12) -0.0048(13)
C3' 0.0386(14) 0.0606(16) 0.0509(14) 0.0039(13) 0.0031(11) -0.0028(12)
O3 0.0366(11) 0.0751(14) 0.1003(17) 0.0133(13) -0.0025(11) -0.0078(10)
C3G 0.0672(18) 0.0470(14) 0.0352(12) -0.0048(11) 0.0039(12) 0.0090(13)
C3D1 0.092(3) 0.068(2) 0.071(2) -0.0040(17) 0.010(2) 0.031(2)
C3E1 0.166(6) 0.059(2) 0.095(3) 0.001(2) 0.016(3) 0.049(3)
C3Z 0.212(6) 0.0407(19) 0.073(2) 0.0031(17) 0.018(3) 0.002(3)
C3E2 0.144(4) 0.053(2) 0.076(2) 0.0032(17) 0.003(3) -0.029(2)
C3D2 0.080(2) 0.0511(16) 0.0671(19) 0.0009(15) -0.0038(17) -0.0047(16)
N0M 0.0519(14) 0.0627(16) 0.095(2) 0.0256(15) -0.0183(14) -0.0120(12)
C0M 0.089(3) 0.075(2) 0.150(4) 0.049(3) -0.027(3) -0.017(2)
O1W 0.121(2) 0.0535(13) 0.0723(17) 0.0061(13) -0.0256(17) -0.0111(14)

loop_
_atom_type_symbol
_atom_type_description
_atom_type_scat_dispersion_real
_atom_type_scat_dispersion_imag
_atom_type_scat_source
C C 0.0033 0.0000 'International Tables Vol C Tables 4.2.6.8 and 6.1.1.4'
H H 0.0000 0.0000 'International Tables Vol C Tables 4.2.6.8 and 6.1.1.4'
N N 0.0061 0.0000 'International Tables Vol C Tables 4.2.6.8 and 6.1.1.4'
O O 0.0106 0.0000 'International Tables Vol C Tables 4.2.6.8 and 6.1.1.4'

loop_
_geom_angle_atom_site_label_1
_geom_angle_atom_site_label_2
_geom_angle_atom_site_label_3
_geom_angle
C4 C1 H1A 109.5
C4 C1 H1B 109.5
H1A C1 H1B 109.5
C4 C1 H1C 109.5
H1A C1 H1C 109.5
H1B C1 H1C 109.5
C4 C2 H2A 109.5
C4 C2 H2B 109.5
H2A C2 H2B 109.5
C4 C2 H2C 109.5
H2A C2 H2C 109.5
H2B C2 H2C 109.5
C4 C3 H3A 109.5
C4 C3 H3C 109.5
H3A C3 H3C 109.5
C4 C3 H3D 109.5
H3A C3 H3D 109.5
H3C C3 H3D 109.5
O C4 C1 109.6(3)
O C4 C2 102.4(3)
C1 C4 C2 110.7(4)
O C4 C3 111.0(3)
C1 C4 C3 112.0(3)
C2 C4 C3 110.7(3)
C0' O C4 120.1(2)
O0 C0' O 126.4(3)
O0 C0' N1 124.4(3)
O C0' N1 109.3(3)
C0' N1 C1A 122.1(3)
C0' N1 H1 118.9
C1A N1 H1 118.9
N1 C1A C1B1 110.7(3)
N1 C1A C1B2 107.1(3)
C1B1 C1A C1B2 110.2(3)
N1 C1A C1' 110.6(2)
C1B1 C1A C1' 110.2(3)
C1B2 C1A C1' 107.9(3)
O1 C1' N2 122.9(3)
O1 C1' C1A 120.6(2)
N2 C1' C1A 116.3(2)
C1A C1B1 H1B1 109.5
C1A C1B1 H1B2 109.5
H1B1 C1B1 H1B2 109.5
C1A C1B1 H1B3 109.5
H1B1 C1B1 H1B3 109.5
H1B2 C1B1 H1B3 109.5
C1A C1B2 H1B4 109.5
C1A C1B2 H1B5 109.5
H1B4 C1B2 H1B5 109.5
C1A C1B2 H1B6 109.5
H1B4 C1B2 H1B6 109.5
H1B5 C1B2 H1B6 109.5
C1' N2 C2G 122.7(2)
C1' N2 H2N 117.8(17)
C2G N2 H2N 118.4(17)
N2 C2G C2B 115.0(2)
N2 C2G H2G1 108.5
C2B C2G H2G1 108.5
N2 C2G H2G2 108.5
C2B C2G H2G2 108.5
H2G1 C2G H2G2 107.5
C2G C2B C2B1 111.0(2)
C2G C2B C2A 111.2(2)
C2B1 C2B C2A 108.0(2)
C2G C2B C2B2 108.1(2)
C2B1 C2B C2B2 109.1(2)
C2A C2B C2B2 109.4(2)
C2' C2A C2B 114.7(2)
C2' C2A H2A1 108.6
C2B C2A H2A1 108.6
C2' C2A H2A2 108.6
C2B C2A H2A2 108.6
H2A1 C2A H2A2 107.6
O2 C2' N3 122.4(2)
O2 C2' C2A 121.6(2)
N3 C2' C2A 116.0(2)
C2G1 C2B1 C2B 113.5(3)
C2G1 C2B1 H2B1 108.9
C2B C2B1 H2B1 108.9
C2G1 C2B1 H2B2 108.9
C2B C2B1 H2B2 108.9
H2B1 C2B1 H2B2 107.7
C2D C2G1 C2B1 111.3(3)
C2D C2G1 H2G5 109.4
C2B1 C2G1 H2G5 109.4
C2D C2G1 H2G6 109.4
C2B1 C2G1 H2G6 109.4
H2G5 C2G1 H2G6 108.0
C2G1 C2D C2G2 110.9(3)
C2G1 C2D H2D1 109.5
C2G2 C2D H2D1 109.5
C2G1 C2D H2D2 109.5
C2G2 C2D H2D2 109.5
H2D1 C2D H2D2 108.0
C2B2 C2G2 C2D 111.0(3)
C2B2 C2G2 H2G3 108.8(17)
C2D C2G2 H2G3 109.9(19)
C2B2 C2G2 H2G4 110(2)
C2D C2G2 H2G4 108(2)
H2G3 C2G2 H2G4 109(3)
C2G2 C2B2 C2B 113.8(2)
C2G2 C2B2 H2B3 108.8
C2B C2B2 H2B3 108.8
C2G2 C2B2 H2B4 108.8
C2B C2B2 H2B4 108.8
H2B3 C2B2 H2B4 107.7
C2' N3 C3B 124.0(2)
C2' N3 H3 118.0
C3B N3 H3 118.0
N3 C3B C3G 111.5(2)
N3 C3B C3A 108.9(2)
C3G C3B C3A 112.1(2)
N3 C3B H3B 108.0
C3G C3B H3B 108.0
C3A C3B H3B 108.0
C3' C3A C3B 111.8(2)
C3' C3A H3A1 109.3
C3B C3A H3A1 109.3
C3' C3A H3A2 109.3
C3B C3A H3A2 109.3
H3A1 C3A H3A2 107.9
O3 C3' N0M 122.8(3)
O3 C3' C3A 121.1(3)
N0M C3' C3A 116.0(3)
C3D1 C3G C3D2 118.9(3)
C3D1 C3G C3B 120.3(3)
C3D2 C3G C3B 120.8(3)
C3E1 C3D1 C3G 119.8(5)
C3E1 C3D1 H3D1 117(2)
C3G C3D1 H3D1 123(2)
C3Z C3E1 C3D1 121.2(4)
C3Z C3E1 H3E1 119.4
C3D1 C3E1 H3E1 119.4
C3E1 C3Z C3E2 119.6(4)
C3E1 C3Z H3Z 120.2
C3E2 C3Z H3Z 120.2
C3Z C3E2 C3D2 120.4(5)
C3Z C3E2 H3E2 119.8
C3D2 C3E2 H3E2 119.8
C3E2 C3D2 C3G 120.1(4)
C3E2 C3D2 H3D2 120.0
C3G C3D2 H3D2 120.0
C3' N0M C0M 122.7(3)
C3' N0M H0M 118.7
C0M N0M H0M 118.7
N0M C0M H0M1 109.5
N0M C0M H0M2 109.5
H0M1 C0M H0M2 109.5
N0M C0M H0M3 109.5
H0M1 C0M H0M3 109.5
H0M2 C0M H0M3 109.5
H1W O1W H2W 108(5)

loop_
_geom_bond_atom_site_label_1
_geom_bond_atom_site_label_2
_geom_bond_distance
C1 C4 1.513(5)
C1 H1A 0.9600
C1 H1B 0.9600
C1 H1C 0.9600
C2 C4 1.518(5)
C2 H2A 0.9600
C2 H2B 0.9600
C2 H2C 0.9600
C3 C4 1.517(5)
C3 H3A 0.9600
C3 H3C 0.9600
C3 H3D 0.9600
C4 O 1.471(4)
O C0' 1.346(4)
C0' O0 1.213(4)
C0' N1 1.352(4)
N1 C1A 1.463(4)
N1 H1 0.8600
C1A C1B1 1.526(5)
C1A C1B2 1.528(5)
C1A C1' 1.540(4)
C1' O1 1.224(3)
C1' N2 1.326(3)
C1B1 H1B1 0.9600
C1B1 H1B2 0.9600
C1B1 H1B3 0.9600
C1B2 H1B4 0.9600
C1B2 H1B5 0.9600
C1B2 H1B6 0.9600
N2 C2G 1.461(3)
N2 H2N 0.84(3)
C2G C2B 1.536(4)
C2G H2G1 0.9700
C2G H2G2 0.9700
C2B C2B1 1.539(4)
C2B C2A 1.546(3)
C2B C2B2 1.546(4)
C2A C2' 1.511(3)
C2A H2A1 0.9700
C2A H2A2 0.9700
C2' O2 1.232(3)
C2' N3 1.331(3)
C2B1 C2G1 1.525(4)
C2B1 H2B1 0.9700
C2B1 H2B2 0.9700
C2G1 C2D 1.520(5)
C2G1 H2G5 0.9700
C2G1 H2G6 0.9700
C2D C2G2 1.523(5)
C2D H2D1 0.9700
C2D H2D2 0.9700
C2G2 C2B2 1.524(4)
C2G2 H2G3 0.98(3)
C2G2 H2G4 0.93(3)
C2B2 H2B3 0.9700
C2B2 H2B4 0.9700
N3 C3B 1.456(3)
N3 H3 0.8600
C3B C3G 1.513(4)
C3B C3A 1.524(4)
C3B H3B 0.9800
C3A C3' 1.514(4)
C3A H3A1 0.9700
C3A H3A2 0.9700
C3' O3 1.220(4)
C3' N0M 1.325(4)
C3G C3D1 1.384(5)
C3G C3D2 1.392(5)
C3D1 C3E1 1.381(7)
C3D1 H3D1 1.00(4)
C3E1 C3Z 1.364(8)
C3E1 H3E1 0.9300
C3Z C3E2 1.368(8)
C3Z H3Z 0.9300
C3E2 C3D2 1.386(5)
C3E2 H3E2 0.9300
C3D2 H3D2 0.9300
N0M C0M 1.453(4)
N0M H0M 0.8600
C0M H0M1 0.9600
C0M H0M2 0.9600
C0M H0M3 0.9600
O1W H1W 0.77(4)
O1W H2W 1.03(6)

loop_
_geom_torsion_atom_site_label_1
_geom_torsion_atom_site_label_2
_geom_torsion_atom_site_label_3
_geom_torsion_atom_site_label_4
_geom_torsion
C1 C4 O C0' 59.3(4)
C2 C4 O C0' 176.8(3)
C3 C4 O C0' -65.0(4)
C4 O C0' O0 14.6(5)
C4 O C0' N1 -165.3(3)
O0 C0' N1 C1A 3.6(5)
O C0' N1 C1A -176.5(2)
C0' N1 C1A C1B1 65.5(4)
C0' N1 C1A C1B2 -174.3(3)
C0' N1 C1A C1' -56.9(4)
N1 C1A C1' O1 137.3(3)
C1B1 C1A C1' O1 14.5(4)
C1B2 C1A C1' O1 -105.8(3)
N1 C1A C1' N2 -47.0(4)
C1B1 C1A C1' N2 -169.8(3)
C1B2 C1A C1' N2 69.9(3)
O1 C1' N2 C2G 6.1(5)
C1A C1' N2 C2G -169.4(2)
C1' N2 C2G C2B -113.7(3)
N2 C2G C2B C2B1 59.3(3)
N2 C2G C2B C2A -60.9(3)
N2 C2G C2B C2B2 178.9(2)
C2G C2B C2A C2' -65.2(3)
C2B1 C2B C2A C2' 172.9(2)
C2B2 C2B C2A C2' 54.2(3)
C2B C2A C2' O2 73.7(3)
C2B C2A C2' N3 -105.2(3)
C2G C2B C2B1 C2G1 67.3(3)
C2A C2B C2B1 C2G1 -170.6(2)
C2B2 C2B C2B1 C2G1 -51.8(3)
C2B C2B1 C2G1 C2D 55.4(4)
C2B1 C2G1 C2D C2G2 -56.3(4)
C2G1 C2D C2G2 C2B2 56.0(4)
C2D C2G2 C2B2 C2B -54.9(4)
C2G C2B C2B2 C2G2 -69.1(3)
C2B1 C2B C2B2 C2G2 51.7(4)
C2A C2B C2B2 C2G2 169.7(3)
O2 C2' N3 C3B -0.1(4)
C2A C2' N3 C3B 178.8(2)
C2' N3 C3B C3G 100.7(3)
C2' N3 C3B C3A -135.0(3)
N3 C3B C3A C3' 67.4(3)
C3G C3B C3A C3' -168.6(2)
C3B C3A C3' O3 41.1(4)
C3B C3A C3' N0M -138.6(3)
N3 C3B C3G C3D1 -120.5(3)
C3A C3B C3G C3D1 117.1(3)
N3 C3B C3G C3D2 59.4(3)
C3A C3B C3G C3D2 -63.0(3)
C3D2 C3G C3D1 C3E1 -0.7(5)
C3B C3G C3D1 C3E1 179.2(3)
C3G C3D1 C3E1 C3Z 0.6(7)
C3D1 C3E1 C3Z C3E2 -0.2(7)
C3E1 C3Z C3E2 C3D2 0.0(7)
C3Z C3E2 C3D2 C3G -0.1(6)
C3D1 C3G C3D2 C3E2 0.5(5)
C3B C3G C3D2 C3E2 -179.5(3)
O3 C3' N0M C0M 5.1(6)
C3A C3' N0M C0M -175.2(4)
